data_7150730
loop_
_publ_author_name
'Bragnier, Nicolas'
'Guillot, Regis'
'Scherrmann, Marie-Christine'

_publ_section_title
;
 Diastereoselective addition of sugar radicals to camphorsultam
 glyoxilic oxime ether: a route toward C-glycosylthreonine and
 allothreonine
;
_journal_issue 19
_journal_name_full 'Organic &amp; Biomolecular Chemistry'
_journal_page_first 3918
_journal_page_last 3921
_journal_paper_doi 10.1039/b910050d
_journal_volume 7
_journal_year 2009
_chemical_absolute_configuration ad
_chemical_formula_moiety 'C36 H50 N2 O13 S, C H2 Cl2'
_chemical_formula_sum 'C37 H52 Cl2 N2 O13 S'
_chemical_formula_weight 835.78
_space_group_IT_number 19
_symmetry_cell_setting orthorhombic
_symmetry_Int_Tables_number 19
_symmetry_space_group_name_Hall 'P 2ac 2ab'
_symmetry_space_group_name_H-M 'P 21 21 21'
_atom_sites_solution_hydrogens geom
_atom_sites_solution_primary direct
_atom_sites_solution_secondary difmap
_audit_creation_method SHELXL-97
_cell_angle_alpha 90.00
_cell_angle_beta 90.00
_cell_angle_gamma 90.00
_cell_formula_units_Z 4
_cell_length_a 7.4542(15)
_cell_length_b 23.187(5)
_cell_length_c 23.706(5)
_cell_measurement_temperature 100(1)
_cell_volume 4097.4(15)
_computing_cell_refinement 'Bruker XSCANS'
_computing_data_collection 'Bruker XSCANS'
_computing_data_reduction 'Bruker SHELXTL'
_computing_structure_refinement 'SHELXS-97 (Sheldrick, 1997)'
_computing_structure_solution 'SHELXL-97 (Sheldrick, 1997)'
_diffrn_ambient_temperature 100(1)
_diffrn_measured_fraction_theta_full 0.959
_diffrn_measured_fraction_theta_max 0.921
_diffrn_radiation_monochromator graphite
_diffrn_radiation_probe x-ray
_diffrn_radiation_type MoK\a
_diffrn_radiation_wavelength 0.71073
_diffrn_reflns_av_R_equivalents 0.0437
_diffrn_reflns_av_sigmaI/netI 0.0605
_diffrn_reflns_limit_h_max 5
_diffrn_reflns_limit_h_min -9
_diffrn_reflns_limit_k_max 27
_diffrn_reflns_limit_k_min -21
_diffrn_reflns_limit_l_max 30
_diffrn_reflns_limit_l_min -29
_diffrn_reflns_number 22600
_diffrn_reflns_theta_full 25.00
_diffrn_reflns_theta_max 26.87
_diffrn_reflns_theta_min 1.23
_diffrn_source 'fine-focus sealed tube'
_diffrn_source_type 'X8 Apex II Bruker ICMMO'
_exptl_absorpt_coefficient_mu 0.274
_exptl_absorpt_correction_T_max 0.984
_exptl_absorpt_correction_T_min 0.963
_exptl_absorpt_correction_type psi-scan
_exptl_absorpt_process_details SADABS
_exptl_crystal_colour colourless
_exptl_crystal_density_diffrn 1.355
_exptl_crystal_density_method 'not measured'
_exptl_crystal_description plate
_exptl_crystal_F_000 1768
_exptl_crystal_size_max 0.160
_exptl_crystal_size_mid 0.120
_exptl_crystal_size_min 0.050
_refine_diff_density_max 0.528
_refine_diff_density_min -0.869
_refine_diff_density_rms 0.097
_refine_ls_abs_structure_details 'Flack H D (1983), Acta Cryst. A39, 876-881'
_refine_ls_abs_structure_Flack 0.11(13)
_refine_ls_extinction_method none
_refine_ls_goodness_of_fit_ref 1.097
_refine_ls_hydrogen_treatment constr
_refine_ls_matrix_type full
_refine_ls_number_parameters 503
_refine_ls_number_reflns 7989
_refine_ls_number_restraints 0
_refine_ls_restrained_S_all 1.097
_refine_ls_R_factor_all 0.0927
_refine_ls_R_factor_gt 0.0754
_refine_ls_shift/su_max 0.015
_refine_ls_shift/su_mean 0.001
_refine_ls_structure_factor_coef Fsqd
_refine_ls_weighting_details 'calc w=1/[\s^2^(Fo^2^)+(0.0905P)^2^+9.5409P] where P=(Fo^2^+2Fc^2^)/3'
_refine_ls_weighting_scheme calc
_refine_ls_wR_factor_gt 0.1899
_refine_ls_wR_factor_ref 0.1988
_reflns_number_gt 6544
_reflns_number_total 7989
_reflns_threshold_expression >2sigma(I)
_cod_data_source_file b910050d.txt
_cod_data_source_block 266GuillotICMMO
_cod_original_cell_volume 4097.2(14)
_cod_database_code 7150730

loop_
_symmetry_equiv_pos_as_xyz
'x, y, z'
'-x+1/2, -y, z+1/2'
'-x, y+1/2, -z+1/2'
'x+1/2, -y+1/2, -z'

loop_
_atom_site_label
_atom_site_type_symbol
_atom_site_fract_x
_atom_site_fract_y
_atom_site_fract_z
_atom_site_U_iso_or_equiv
_atom_site_adp_type
_atom_site_occupancy
_atom_site_symmetry_multiplicity
_atom_site_calc_flag
_atom_site_refinement_flags
_atom_site_disorder_assembly
_atom_site_disorder_group
C37 C 0.9421(18) 0.6749(5) 0.0170(5) 0.098(4) Uani 1 1 d . . .
H37A H 0.8830 0.6381 0.0111 0.118 Uiso 1 1 calc R . .
H37B H 1.0585 0.6731 -0.0012 0.118 Uiso 1 1 calc R . .
Cl1 Cl 0.9720(4) 0.68528(13) 0.08809(11) 0.0858(9) Uani 1 1 d . . .
Cl2 Cl 0.8145(7) 0.72939(16) -0.01475(14) 0.1344(17) Uani 1 1 d . . .
C1 C 0.0685(7) 0.5584(2) 0.29464(19) 0.0182(11) Uani 1 1 d . . .
H1A H -0.0513 0.5690 0.2825 0.022 Uiso 1 1 calc R . .
H1B H 0.0583 0.5287 0.3232 0.022 Uiso 1 1 calc R . .
C2 C 0.1640(6) 0.6104(2) 0.31854(18) 0.0151(10) Uani 1 1 d . . .
C3 C 0.1625(7) 0.6174(2) 0.3828(2) 0.0214(11) Uani 1 1 d . . .
H3A H 0.2382 0.5888 0.4009 0.026 Uiso 1 1 calc R . .
H3B H 0.0418 0.6144 0.3978 0.026 Uiso 1 1 calc R . .
C4 C 0.2386(7) 0.6790(2) 0.3910(2) 0.0235(12) Uani 1 1 d . . .
H4A H 0.1540 0.7034 0.4109 0.028 Uiso 1 1 calc R . .
H4B H 0.3509 0.6782 0.4117 0.028 Uiso 1 1 calc R . .
C5 C 0.2673(6) 0.7002(2) 0.3298(2) 0.0166(10) Uani 1 1 d . . .
H5 H 0.2717 0.7423 0.3257 0.020 Uiso 1 1 calc R . .
C6 C 0.1106(6) 0.6711(2) 0.2981(2) 0.0167(11) Uani 1 1 d . . .
C7 C 0.1116(7) 0.6807(2) 0.2337(2) 0.0223(11) Uani 1 1 d . . .
H7A H 0.0218 0.6568 0.2165 0.033 Uiso 1 1 calc R . .
H7B H 0.2274 0.6708 0.2188 0.033 Uiso 1 1 calc R . .
H7C H 0.0863 0.7204 0.2257 0.033 Uiso 1 1 calc R . .
C8 C -0.0776(7) 0.6897(3) 0.3188(2) 0.0238(12) Uani 1 1 d . . .
H8A H -0.1678 0.6709 0.2965 0.036 Uiso 1 1 calc R . .
H8B H -0.0897 0.7307 0.3152 0.036 Uiso 1 1 calc R . .
H8C H -0.0919 0.6789 0.3577 0.036 Uiso 1 1 calc R . .
C9 C 0.4305(7) 0.6686(2) 0.3056(2) 0.0195(11) Uani 1 1 d . . .
H9A H 0.4602 0.6828 0.2682 0.023 Uiso 1 1 calc R . .
H9B H 0.5342 0.6728 0.3300 0.023 Uiso 1 1 calc R . .
C10 C 0.3668(6) 0.6060(2) 0.3035(2) 0.0163(10) Uani 1 1 d . . .
H10 H 0.4292 0.5835 0.3325 0.020 Uiso 1 1 calc R . .
C11 C 0.5424(7) 0.5664(2) 0.2230(2) 0.0178(11) Uani 1 1 d . . .
C12 C 0.5522(6) 0.5327(2) 0.16741(19) 0.0177(10) Uani 1 1 d . . .
H12 H 0.4416 0.5104 0.1625 0.021 Uiso 1 1 calc R . .
C13 C 0.5763(6) 0.5742(2) 0.1162(2) 0.0172(11) Uani 1 1 d . . .
H13 H 0.7046 0.5831 0.1140 0.021 Uiso 1 1 calc R . .
C14 C 0.4799(8) 0.6314(2) 0.1234(2) 0.0253(12) Uani 1 1 d . . .
H14A H 0.3542 0.6245 0.1290 0.038 Uiso 1 1 calc R . .
H14B H 0.4966 0.6544 0.0901 0.038 Uiso 1 1 calc R . .
H14C H 0.5280 0.6513 0.1555 0.038 Uiso 1 1 calc R . .
C15 C 0.6172(8) 0.4005(3) 0.1892(2) 0.0287(13) Uani 1 1 d . . .
H15A H 0.7064 0.3851 0.1635 0.034 Uiso 1 1 calc R . .
H15B H 0.5076 0.4074 0.1682 0.034 Uiso 1 1 calc R . .
C16 C 0.5824(7) 0.3582(3) 0.2364(2) 0.0273(12) Uani 1 1 d . . .
C17 C 0.4244(8) 0.3278(3) 0.2401(3) 0.0323(14) Uani 1 1 d . . .
H17 H 0.3374 0.3324 0.2124 0.039 Uiso 1 1 calc R . .
C18 C 0.3929(10) 0.2902(3) 0.2845(3) 0.0445(17) Uani 1 1 d . . .
H18 H 0.2865 0.2693 0.2855 0.053 Uiso 1 1 calc R . .
C19 C 0.5149(11) 0.2834(3) 0.3268(3) 0.0481(19) Uani 1 1 d . . .
H19 H 0.4922 0.2591 0.3572 0.058 Uiso 1 1 calc R . .
C20 C 0.6752(12) 0.3141(3) 0.3228(3) 0.054(2) Uani 1 1 d . . .
H20 H 0.7612 0.3097 0.3509 0.065 Uiso 1 1 calc R . .
C21 C 0.7094(10) 0.3500(3) 0.2795(3) 0.0418(16) Uani 1 1 d . . .
H21 H 0.8180 0.3697 0.2781 0.050 Uiso 1 1 calc R . .
C22 C 0.5267(6) 0.5444(2) 0.06077(19) 0.0161(10) Uani 1 1 d . . .
H22A H 0.5569 0.5700 0.0298 0.019 Uiso 1 1 calc R . .
H22B H 0.5998 0.5100 0.0569 0.019 Uiso 1 1 calc R . .
C23 C 0.3310(6) 0.5273(2) 0.05529(18) 0.0158(10) Uani 1 1 d . . .
H23 H 0.2563 0.5553 0.0754 0.019 Uiso 1 1 calc R . .
C24 C 0.2674(6) 0.5229(2) -0.00618(19) 0.0153(10) Uani 1 1 d . . .
H24 H 0.3424 0.4953 -0.0268 0.018 Uiso 1 1 calc R . .
C25 C 0.0709(7) 0.5040(2) -0.00844(18) 0.0166(10) Uani 1 1 d . . .
H25 H -0.0038 0.5332 0.0100 0.020 Uiso 1 1 calc R . .
C26 C 0.0507(6) 0.4470(2) 0.02253(18) 0.0126(10) Uani 1 1 d . . .
H26 H 0.1144 0.4161 0.0027 0.015 Uiso 1 1 calc R . .
C27 C 0.1225(6) 0.4541(2) 0.08253(18) 0.0138(10) Uani 1 1 d . . .
H27 H 0.0538 0.4846 0.1013 0.017 Uiso 1 1 calc R . .
C28 C 0.1130(7) 0.4003(2) 0.11833(19) 0.0177(11) Uani 1 1 d . . .
H28A H 0.1478 0.4097 0.1567 0.021 Uiso 1 1 calc R . .
H28B H -0.0098 0.3865 0.1192 0.021 Uiso 1 1 calc R . .
C29 C 0.1495(8) 0.3090(2) 0.0718(2) 0.0275(13) Uani 1 1 d . . .
C30 C 0.2859(9) 0.2658(2) 0.0546(2) 0.0303(13) Uani 1 1 d . . .
H30A H 0.3953 0.2726 0.0749 0.046 Uiso 1 1 calc R . .
H30B H 0.3079 0.2691 0.0148 0.046 Uiso 1 1 calc R . .
H30C H 0.2426 0.2277 0.0630 0.046 Uiso 1 1 calc R . .
C31 C -0.2112(7) 0.3933(2) -0.00611(19) 0.0165(10) Uani 1 1 d . . .
C32 C -0.3870(7) 0.3737(2) 0.0171(2) 0.0201(11) Uani 1 1 d . . .
H32A H -0.3666 0.3470 0.0475 0.030 Uiso 1 1 calc R . .
H32B H -0.4547 0.3550 -0.0121 0.030 Uiso 1 1 calc R . .
H32C H -0.4528 0.4063 0.0309 0.030 Uiso 1 1 calc R . .
C33 C -0.1181(7) 0.5329(2) -0.0852(2) 0.0220(11) Uani 1 1 d . . .
C34 C -0.1573(8) 0.5196(3) -0.1458(2) 0.0290(13) Uani 1 1 d . . .
H34A H -0.1896 0.4797 -0.1495 0.044 Uiso 1 1 calc R . .
H34B H -0.0526 0.5273 -0.1682 0.044 Uiso 1 1 calc R . .
H34C H -0.2547 0.5434 -0.1586 0.044 Uiso 1 1 calc R . .
C35 C 0.3603(8) 0.5813(3) -0.0842(2) 0.0337(15) Uani 1 1 d . . .
C36 C 0.3701(14) 0.6437(4) -0.1022(4) 0.072(3) Uani 1 1 d . . .
H36A H 0.4394 0.6651 -0.0752 0.108 Uiso 1 1 calc R . .
H36B H 0.2512 0.6594 -0.1042 0.108 Uiso 1 1 calc R . .
H36C H 0.4261 0.6462 -0.1386 0.108 Uiso 1 1 calc R . .
N1 N 0.3778(5) 0.57512(18) 0.24826(16) 0.0152(9) Uani 1 1 d . . .
N2 N 0.7048(5) 0.49394(19) 0.16676(17) 0.0201(9) Uani 1 1 d . . .
H2 H 0.7934 0.4949 0.1436 0.024 Uiso 1 1 calc R . .
O1 O 0.2444(5) 0.47367(16) 0.24329(15) 0.0240(8) Uani 1 1 d . . .
O2 O 0.1153(4) 0.54828(16) 0.18285(14) 0.0198(8) Uani 1 1 d . . .
O3 O 0.6778(4) 0.58674(16) 0.24402(15) 0.0222(8) Uani 1 1 d . . .
O4 O 0.6795(5) 0.45266(16) 0.21316(14) 0.0231(8) Uani 1 1 d . . .
O5 O 0.2285(5) 0.35491(15) 0.09717(14) 0.0206(8) Uani 1 1 d . . .
O6 O -0.1377(4) 0.43288(15) 0.02899(13) 0.0155(7) Uani 1 1 d . . .
O7 O 0.0161(5) 0.49786(16) -0.06600(13) 0.0193(8) Uani 1 1 d . . .
O8 O 0.2802(5) 0.57904(17) -0.03185(15) 0.0248(8) Uani 1 1 d . . .
O9 O -0.0087(6) 0.30513(18) 0.06466(19) 0.0388(11) Uani 1 1 d . . .
O10 O 0.4145(6) 0.5407(2) -0.10779(16) 0.0431(12) Uani 1 1 d . . .
O11 O -0.1866(6) 0.5688(2) -0.05645(18) 0.0401(11) Uani 1 1 d . . .
O12 O -0.1400(5) 0.37686(17) -0.04854(15) 0.0239(9) Uani 1 1 d . . .
O13 O 0.3074(4) 0.47165(15) 0.07978(13) 0.0162(7) Uani 1 1 d . . .
S S 0.19570(15) 0.53248(6) 0.23621(5) 0.0161(3) Uani 1 1 d . . .

loop_
_atom_site_aniso_label
_atom_site_aniso_U_11
_atom_site_aniso_U_22
_atom_site_aniso_U_33
_atom_site_aniso_U_23
_atom_site_aniso_U_13
_atom_site_aniso_U_12
C37 0.120(10) 0.072(7) 0.102(8) -0.049(6) -0.036(7) 0.044(7)
Cl1 0.0750(16) 0.110(2) 0.0729(15) 0.0376(15) -0.0156(13) -0.0265(15)
Cl2 0.206(4) 0.113(3) 0.084(2) -0.0163(18) -0.059(2) 0.072(3)
C1 0.015(2) 0.028(3) 0.012(2) -0.003(2) 0.0031(18) -0.009(2)
C2 0.014(2) 0.019(3) 0.012(2) -0.0064(18) -0.0010(17) -0.0005(19)
C3 0.021(3) 0.030(3) 0.014(2) -0.005(2) 0.0028(19) 0.003(2)
C4 0.021(3) 0.032(3) 0.018(2) -0.014(2) -0.0031(19) 0.005(2)
C5 0.010(2) 0.015(3) 0.024(2) -0.0063(19) -0.0006(18) 0.0012(19)
C6 0.011(2) 0.025(3) 0.013(2) -0.0002(19) 0.0020(18) -0.001(2)
C7 0.022(2) 0.029(3) 0.015(2) -0.005(2) 0.000(2) 0.004(2)
C8 0.016(2) 0.031(4) 0.024(3) -0.013(2) 0.001(2) 0.007(2)
C9 0.012(2) 0.028(3) 0.019(2) -0.013(2) -0.0011(19) 0.001(2)
C10 0.013(2) 0.021(3) 0.015(2) -0.0074(19) 0.0001(18) 0.003(2)
C11 0.018(2) 0.015(3) 0.020(2) -0.0038(19) 0.0004(19) 0.000(2)
C12 0.013(2) 0.024(3) 0.017(2) -0.007(2) 0.0039(18) -0.004(2)
C13 0.013(2) 0.020(3) 0.019(2) -0.005(2) 0.0038(18) -0.007(2)
C14 0.033(3) 0.025(3) 0.018(2) -0.003(2) 0.002(2) -0.004(2)
C15 0.024(3) 0.038(4) 0.025(3) -0.011(2) -0.002(2) 0.004(3)
C16 0.030(3) 0.027(3) 0.025(3) -0.015(2) 0.001(2) 0.008(2)
C17 0.037(3) 0.030(4) 0.030(3) -0.008(3) -0.001(3) -0.001(3)
C18 0.052(4) 0.028(4) 0.054(4) 0.000(3) 0.003(3) -0.009(3)
C19 0.078(6) 0.022(4) 0.044(4) 0.005(3) -0.011(4) 0.010(4)
C20 0.069(5) 0.036(5) 0.057(5) -0.002(3) -0.025(4) 0.008(4)
C21 0.039(4) 0.034(4) 0.052(4) -0.009(3) -0.009(3) 0.008(3)
C22 0.016(2) 0.020(3) 0.012(2) -0.0040(18) 0.0038(17) 0.000(2)
C23 0.016(2) 0.021(3) 0.011(2) -0.0063(19) 0.0023(17) 0.000(2)
C24 0.019(2) 0.012(3) 0.014(2) -0.0034(18) -0.0001(18) -0.001(2)
C25 0.022(2) 0.022(3) 0.006(2) -0.0043(19) 0.0007(18) 0.003(2)
C26 0.014(2) 0.012(3) 0.012(2) -0.0003(17) 0.0010(17) -0.0011(18)
C27 0.010(2) 0.019(3) 0.012(2) -0.0039(18) -0.0002(17) 0.0005(18)
C28 0.021(2) 0.026(3) 0.006(2) -0.0008(19) 0.0037(18) -0.004(2)
C29 0.041(3) 0.018(3) 0.023(3) 0.009(2) -0.009(2) -0.010(3)
C30 0.049(4) 0.017(3) 0.024(3) -0.003(2) 0.010(3) -0.005(3)
C31 0.021(2) 0.016(3) 0.012(2) 0.0020(18) -0.0006(19) 0.001(2)
C32 0.019(3) 0.022(3) 0.019(2) -0.004(2) 0.0017(19) -0.003(2)
C33 0.022(2) 0.022(3) 0.022(2) 0.004(2) -0.004(2) -0.002(2)
C34 0.027(3) 0.037(4) 0.024(3) -0.003(2) -0.003(2) 0.011(2)
C35 0.027(3) 0.049(5) 0.025(3) 0.012(3) 0.004(2) -0.010(3)
C36 0.088(7) 0.070(6) 0.058(5) 0.037(5) 0.033(5) 0.003(5)
N1 0.0108(18) 0.021(3) 0.0138(19) -0.0070(16) -0.0004(14) 0.0006(16)
N2 0.013(2) 0.026(3) 0.022(2) -0.0048(18) 0.0075(17) 0.0012(18)
O1 0.0247(17) 0.021(2) 0.0268(19) -0.0057(15) 0.0061(15) 0.0010(15)
O2 0.0163(17) 0.029(2) 0.0136(16) -0.0032(14) -0.0014(13) -0.0033(15)
O3 0.0125(16) 0.030(2) 0.0240(18) -0.0126(15) 0.0011(14) -0.0012(15)
O4 0.0274(19) 0.021(2) 0.0211(17) -0.0063(14) -0.0018(15) -0.0025(16)
O5 0.0243(19) 0.014(2) 0.0232(18) -0.0044(14) 0.0021(15) -0.0013(15)
O6 0.0135(16) 0.020(2) 0.0133(15) -0.0060(13) 0.0010(13) 0.0004(13)
O7 0.0206(18) 0.025(2) 0.0119(16) -0.0037(14) -0.0029(13) 0.0069(15)
O8 0.0252(19) 0.028(2) 0.0217(18) 0.0070(15) 0.0036(15) -0.0038(17)
O9 0.044(3) 0.019(3) 0.054(3) 0.0025(19) -0.020(2) -0.0110(19)
O10 0.054(3) 0.062(3) 0.0128(18) -0.002(2) 0.0122(18) -0.010(3)
O11 0.043(3) 0.043(3) 0.034(2) -0.007(2) -0.009(2) 0.026(2)
O12 0.0262(19) 0.028(2) 0.0179(17) -0.0095(15) 0.0019(15) -0.0034(16)
O13 0.0172(16) 0.0146(19) 0.0167(16) -0.0014(13) -0.0016(13) 0.0005(14)
S 0.0130(5) 0.0217(7) 0.0137(5) -0.0055(5) 0.0027(4) -0.0024(5)

loop_
_atom_type_symbol
_atom_type_description
_atom_type_scat_dispersion_real
_atom_type_scat_dispersion_imag
_atom_type_scat_source
C C 0.0031 0.0016 'International Tables Vol C Tables 4.2.6.8 and 6.1.1.4'
H H 0.0000 0.0000 'International Tables Vol C Tables 4.2.6.8 and 6.1.1.4'
N N 0.0061 0.0033 'International Tables Vol C Tables 4.2.6.8 and 6.1.1.4'
O O 0.0109 0.0061 'International Tables Vol C Tables 4.2.6.8 and 6.1.1.4'
S S 0.1250 0.1239 'International Tables Vol C Tables 4.2.6.8 and 6.1.1.4'
Cl Cl 0.1495 0.1591 'International Tables Vol C Tables 4.2.6.8 and 6.1.1.4'
B B 0.0013 0.0007 'International Tables Vol C Tables 4.2.6.8 and 6.1.1.4'

loop_
_geom_angle_atom_site_label_1
_geom_angle_atom_site_label_2
_geom_angle_atom_site_label_3
_geom_angle
_geom_angle_site_symmetry_1
_geom_angle_site_symmetry_3
_geom_angle_publ_flag
Cl1 C37 Cl2 113.0(5) . . ?
C2 C1 S 108.1(3) . . ?
C1 C2 C3 117.0(4) . . ?
C1 C2 C6 119.3(4) . . ?
C3 C2 C6 102.4(4) . . ?
C1 C2 C10 108.6(4) . . ?
C3 C2 C10 104.0(4) . . ?
C6 C2 C10 103.8(4) . . ?
C2 C3 C4 102.7(4) . . ?
C5 C4 C3 103.1(4) . . ?
C9 C5 C6 102.1(4) . . ?
C9 C5 C4 108.0(4) . . ?
C6 C5 C4 102.2(4) . . ?
C2 C6 C7 116.2(4) . . ?
C2 C6 C5 93.0(4) . . ?
C7 C6 C5 114.5(4) . . ?
C2 C6 C8 112.9(4) . . ?
C7 C6 C8 106.2(4) . . ?
C5 C6 C8 114.1(4) . . ?
C10 C9 C5 102.8(4) . . ?
N1 C10 C9 117.8(4) . . ?
N1 C10 C2 106.6(4) . . ?
C9 C10 C2 103.3(4) . . ?
O3 C11 N1 120.0(4) . . ?
O3 C11 C12 120.6(4) . . ?
N1 C11 C12 119.4(4) . . ?
N2 C12 C11 111.2(4) . . ?
N2 C12 C13 106.5(4) . . ?
C11 C12 C13 111.1(4) . . ?
C14 C13 C22 112.1(4) . . ?
C14 C13 C12 113.4(4) . . ?
C22 C13 C12 111.2(4) . . ?
O4 C15 C16 108.3(4) . . ?
C17 C16 C21 117.4(6) . . ?
C17 C16 C15 121.8(5) . . ?
C21 C16 C15 120.7(6) . . ?
C16 C17 C18 121.1(6) . . ?
C19 C18 C17 121.2(7) . . ?
C18 C19 C20 117.5(7) . . ?
C21 C20 C19 122.1(7) . . ?
C20 C21 C16 120.7(7) . . ?
C23 C22 C13 115.1(4) . . ?
O13 C23 C22 108.7(4) . . ?
O13 C23 C24 106.7(4) . . ?
C22 C23 C24 113.3(4) . . ?
O8 C24 C25 107.9(4) . . ?
O8 C24 C23 108.7(4) . . ?
C25 C24 C23 110.4(4) . . ?
O7 C25 C26 110.3(4) . . ?
O7 C25 C24 109.6(4) . . ?
C26 C25 C24 109.1(4) . . ?
O6 C26 C25 110.1(4) . . ?
O6 C26 C27 105.4(3) . . ?
C25 C26 C27 108.7(4) . . ?
O13 C27 C28 107.7(4) . . ?
O13 C27 C26 108.9(3) . . ?
C28 C27 C26 114.6(4) . . ?
O5 C28 C27 112.2(4) . . ?
O9 C29 O5 123.4(6) . . ?
O9 C29 C30 125.9(6) . . ?
O5 C29 C30 110.7(5) . . ?
O12 C31 O6 123.5(5) . . ?
O12 C31 C32 126.9(5) . . ?
O6 C31 C32 109.6(4) . . ?
O11 C33 O7 122.5(5) . . ?
O11 C33 C34 127.5(5) . . ?
O7 C33 C34 109.9(5) . . ?
O10 C35 O8 123.4(6) . . ?
O10 C35 C36 128.4(6) . . ?
O8 C35 C36 108.2(6) . . ?
C11 N1 C10 120.0(4) . . ?
C11 N1 S 123.4(3) . . ?
C10 N1 S 112.4(3) . . ?
C12 N2 O4 107.2(3) . . ?
C15 O4 N2 107.3(4) . . ?
C29 O5 C28 117.7(4) . . ?
C31 O6 C26 118.6(4) . . ?
C33 O7 C25 117.9(4) . . ?
C35 O8 C24 116.3(4) . . ?
C23 O13 C27 113.1(4) . . ?
O1 S O2 116.9(2) . . ?
O1 S N1 109.5(2) . . ?
O2 S N1 109.3(2) . . ?
O1 S C1 111.6(2) . . ?
O2 S C1 111.9(2) . . ?
N1 S C1 95.6(2) . . ?

loop_
_geom_bond_atom_site_label_1
_geom_bond_atom_site_label_2
_geom_bond_distance
_geom_bond_site_symmetry_2
_geom_bond_publ_flag
C37 Cl1 1.717(11) . ?
C37 Cl2 1.752(11) . ?
C1 C2 1.510(7) . ?
C1 S 1.783(5) . ?
C2 C3 1.533(6) . ?
C2 C6 1.540(8) . ?
C2 C10 1.557(6) . ?
C3 C4 1.549(8) . ?
C4 C5 1.547(7) . ?
C5 C9 1.531(7) . ?
C5 C6 1.545(7) . ?
C6 C7 1.542(7) . ?
C6 C8 1.548(6) . ?
C9 C10 1.530(8) . ?
C10 N1 1.494(6) . ?
C11 O3 1.221(6) . ?
C11 N1 1.381(6) . ?
C11 C12 1.532(6) . ?
C12 N2 1.450(6) . ?
C12 C13 1.559(7) . ?
C13 C14 1.517(8) . ?
C13 C22 1.531(6) . ?
C15 O4 1.414(7) . ?
C15 C16 1.511(9) . ?
C16 C17 1.376(8) . ?
C16 C21 1.406(9) . ?
C17 C18 1.387(9) . ?
C18 C19 1.362(10) . ?
C19 C20 1.395(12) . ?
C20 C21 1.345(11) . ?
C22 C23 1.517(6) . ?
C23 O13 1.426(6) . ?
C23 C24 1.536(6) . ?
C24 O8 1.440(6) . ?
C24 C25 1.530(7) . ?
C25 O7 1.431(5) . ?
C25 C26 1.519(7) . ?
C26 O6 1.450(6) . ?
C26 C27 1.529(6) . ?
C27 O13 1.438(5) . ?
C27 C28 1.510(7) . ?
C28 O5 1.449(6) . ?
C29 O9 1.195(7) . ?
C29 O5 1.356(7) . ?
C29 C30 1.485(9) . ?
C31 O12 1.199(6) . ?
C31 O6 1.355(6) . ?
C31 C32 1.493(7) . ?
C33 O11 1.192(7) . ?
C33 O7 1.367(6) . ?
C33 C34 1.497(7) . ?
C35 O10 1.168(8) . ?
C35 O8 1.379(7) . ?
C35 C36 1.510(11) . ?
N1 S 1.703(4) . ?
N2 O4 1.470(6) . ?
O1 S 1.421(4) . ?
O2 S 1.447(3) . ?

loop_
_cod_related_entry_id
_cod_related_entry_database
_cod_related_entry_code
1 ChemSpider 30653395
